data_4314270
loop_
_publ_author_name
'Hengbo Cui'
'Takeo Otsuka'
'Akiko Kobayashi'
'Naoya Takeda'
'Masayasu Ishikawa'
'Yohji Misaki'
'Hayao Kobayashi'

_publ_contact_author_email akiko@chem.s.u-tokyo.ac.jp
_publ_contact_author_fax +81-3-5841-4417
_publ_contact_author_name 'Akiko KOBAYASHI'
_publ_contact_author_phone +81-3-5841-4417
_publ_section_title
;
 Structural, Electrical, and Magnetic Properties of a Series of Molecular
 Conductors Based on BDT-TTP and Lanthanoid Nitrate Complex Anions
 (BDT-TTP = 2,5-Bis(1,3-dithiol-2-ylidene)-1,3,4,6-tetrathiapentalene)
;
_journal_name_full 'Inorganic Chemistry'
_journal_page_first 6114
_journal_page_last 6122
_journal_paper_doi 10.1021/ic034459g
_journal_volume 42
_journal_year 2003
_chemical_formula_moiety 'C50 H20 Ho N5 O15 S40 '
_chemical_formula_sum 'C50 H20 Ho N5 O15 S40'
_chemical_formula_weight 2378.06
_space_group_IT_number 2
_symmetry_cell_setting triclinic
_symmetry_Int_Tables_number 2
_symmetry_space_group_name_Hall '-P 1'
_symmetry_space_group_name_H-M 'P -1'
_audit_creation_date 2003-03-13
_audit_creation_method 'by CrystalStructure v2.00'
_cell_angle_alpha 68.700(3)
_cell_angle_beta 76.713(2)
_cell_angle_gamma 78.8862(13)
_cell_formula_units_Z 2
_cell_length_a 11.5529(4)
_cell_length_b 19.5431(11)
_cell_length_c 21.922(3)
_cell_measurement_reflns_used 8091
_cell_measurement_temperature 293.1
_cell_measurement_theta_max 11.9
_cell_measurement_theta_min 0.9
_cell_volume 4455.3(7)
_computing_cell_refinement CrystalClear
_computing_data_collection CrystalClear
_computing_data_reduction CrystalStructure
_computing_publication_material 'CrystalStructure Ver. 2.00'
_computing_structure_refinement CRYSTALS
_computing_structure_solution SIR92
_diffrn_detector_area_resol_mean 7.32
_diffrn_measured_fraction_theta_full 0.9818
_diffrn_measured_fraction_theta_max 0.9818
_diffrn_measurement_device_type 'Rigaku Mercury'
_diffrn_measurement_method \w
_diffrn_radiation_type 'Mo K\a'
_diffrn_radiation_wavelength 0.7107
_diffrn_reflns_av_R_equivalents 0.038
_diffrn_reflns_limit_h_max 13
_diffrn_reflns_limit_h_min -12
_diffrn_reflns_limit_k_max 22
_diffrn_reflns_limit_k_min -22
_diffrn_reflns_limit_l_max 24
_diffrn_reflns_limit_l_min -23
_diffrn_reflns_number 26184
_diffrn_reflns_theta_full 23.82
_diffrn_reflns_theta_max 23.82
_exptl_absorpt_coefficient_mu 1.884
_exptl_absorpt_correction_T_max 0.000
_exptl_absorpt_correction_T_min 0.000
_exptl_absorpt_correction_type
;
\y scans (North,Phillips & Matthews, 1968)
;
_exptl_absorpt_process_details '(North, Phillips & Mathews, 1968)'
_exptl_crystal_colour colorless
_exptl_crystal_density_diffrn 1.773
_exptl_crystal_density_method 'not measured'
_exptl_crystal_description platelet
_exptl_crystal_size_max 0.20
_exptl_crystal_size_mid 0.10
_exptl_crystal_size_min 0.02
_refine_diff_density_max 3.95
_refine_diff_density_min -0.75
_refine_ls_extinction_method none
_refine_ls_goodness_of_fit_ref 2.191
_refine_ls_hydrogen_treatment noref
_refine_ls_number_parameters 1000
_refine_ls_number_reflns 7404
_refine_ls_R_factor_gt 0.0770
_refine_ls_shift/su_max 0.0160
_refine_ls_structure_factor_coef F
_refine_ls_weighting_details 'w = 1.0'
_refine_ls_weighting_scheme unit
_refine_ls_wR_factor_ref 0.1060
_reflns_number_gt 7404
_reflns_number_total 13444
_reflns_threshold_expression F^2^>2.0\s(F^2^)
_cod_data_source_file ic034459gsi20030807_031921_07.cif
_cod_data_source_block '__(BDT-TTP)5[Ho(NO3)5]'
_cod_original_cell_volume 4455.3(6)
_cod_original_sg_symbol_H-M 'P -1 '
_cod_original_formula_sum 'C50 H20 Ho N5 O15 S40 '
_cod_database_code 4314270

loop_
_symmetry_equiv_pos_as_xyz
x,y,z
-x,-y,-z

loop_
_atom_site_label
_atom_site_type_symbol
_atom_site_fract_x
_atom_site_fract_y
_atom_site_fract_z
_atom_site_U_iso_or_equiv
_atom_site_adp_type
_atom_site_occupancy
_atom_site_symmetry_multiplicity
_atom_site_calc_flag
_atom_site_refinement_flags
_atom_site_disorder_assembly
_atom_site_disorder_group
Ho1 Ho 1.82771(12) 0.76063(7) -0.02073(6) 0.0418(3) Uani 1.00 1 d . . .
S1 S 0.3463(6) -0.1489(3) 0.7947(3) 0.045(2) Uani 1.00 1 d . . .
S2 S 0.4524(6) -0.0199(4) 0.7866(3) 0.044(2) Uani 1.00 1 d . . .
S3 S 0.3244(5) -0.0799(3) 0.6418(3) 0.035(2) Uani 1.00 1 d . . .
S4 S 0.4248(5) 0.0553(3) 0.6294(3) 0.033(2) Uani 1.00 1 d . . .
S5 S 0.2949(5) -0.0140(3) 0.4963(2) 0.030(2) Uani 1.00 1 d . . .
S6 S 0.3980(5) 0.1207(3) 0.4829(2) 0.030(2) Uani 1.00 1 d . . .
S7 S 0.2669(5) 0.0545(3) 0.3420(3) 0.036(2) Uani 1.00 1 d . . .
S8 S 0.3645(5) 0.1885(3) 0.3283(3) 0.037(2) Uani 1.00 1 d . . .
S9 S 0.7514(5) 0.0878(3) 0.7378(3) 0.038(2) Uani 1.00 1 d . . .
S10 S 0.8519(6) 0.2240(3) 0.7163(3) 0.040(2) Uani 1.00 1 d . . .
S11 S 0.7112(5) 0.1524(3) 0.5827(3) 0.032(2) Uani 1.00 1 d . . .
S12 S 0.8140(5) 0.2888(3) 0.5654(2) 0.031(2) Uani 1.00 1 d . . .
S13 S 0.6832(5) 0.2138(3) 0.4363(2) 0.031(2) Uani 1.00 1 d . . .
S14 S 0.7852(5) 0.3501(3) 0.4198(2) 0.031(2) Uani 1.00 1 d . . .
S15 S 0.6486(5) 0.2828(3) 0.2820(3) 0.037(2) Uani 1.00 1 d . . .
S16 S 0.7459(5) 0.4176(3) 0.2665(3) 0.039(2) Uani 1.00 1 d . . .
S17 S 1.0436(6) -0.0346(3) 0.7666(3) 0.040(2) Uani 1.00 1 d . . .
S18 S 1.1505(6) 0.0947(3) 0.7570(3) 0.039(2) Uani 1.00 1 d . . .
S19 S 1.0156(5) 0.0350(3) 0.6139(3) 0.032(2) Uani 1.00 1 d . . .
S20 S 1.1199(5) 0.1692(3) 0.6006(2) 0.031(2) Uani 1.00 1 d . . .
S21 S 0.9912(5) 0.0986(3) 0.4681(2) 0.031(2) Uani 1.00 1 d . . .
S22 S 1.0958(5) 0.2333(3) 0.4536(2) 0.031(2) Uani 1.00 1 d . . .
S23 S 0.9557(5) 0.1673(3) 0.3163(3) 0.038(2) Uani 1.00 1 d . . .
S24 S 1.0518(5) 0.3026(3) 0.2999(3) 0.037(2) Uani 1.00 1 d . . .
S25 S 1.1370(5) 0.3109(3) 0.6780(3) 0.037(2) Uani 1.00 1 d . . .
S26 S 1.2345(5) 0.4464(3) 0.6605(3) 0.037(2) Uani 1.00 1 d . . .
S27 S 1.1004(5) 0.3749(3) 0.5244(2) 0.030(2) Uani 1.00 1 d . . .
S28 S 1.2037(5) 0.5114(3) 0.5067(2) 0.028(1) Uani 1.00 1 d . . .
S29 S 1.0723(5) 0.4361(3) 0.3782(3) 0.032(2) Uani 1.00 1 d . . .
S30 S 1.1735(5) 0.5728(3) 0.3610(2) 0.032(2) Uani 1.00 1 d . . .
S31 S 1.0410(6) 0.5020(3) 0.2244(3) 0.044(2) Uani 1.00 1 d . . .
S32 S 1.1411(6) 0.6365(3) 0.2068(3) 0.045(2) Uani 1.00 1 d . . .
S33 S 1.4420(6) 0.1962(3) 0.7097(3) 0.041(2) Uani 1.00 1 d . . .
S34 S 1.5399(6) 0.3315(3) 0.6922(3) 0.042(2) Uani 1.00 1 d . . .
S35 S 1.4046(5) 0.2616(3) 0.5555(3) 0.031(2) Uani 1.00 1 d . . .
S36 S 1.5072(5) 0.3979(3) 0.5386(2) 0.031(2) Uani 1.00 1 d . . .
S37 S 1.3771(5) 0.3230(3) 0.4093(2) 0.031(2) Uani 1.00 1 d . . .
S38 S 1.4777(5) 0.4595(3) 0.3928(2) 0.030(2) Uani 1.00 1 d . . .
S39 S 1.3422(5) 0.3918(3) 0.2544(3) 0.038(2) Uani 1.00 1 d . . .
S40 S 1.4443(5) 0.5250(3) 0.2397(3) 0.037(2) Uani 1.00 1 d . . .
O1 O 1.642(2) 0.6098(13) 0.1339(10) 0.102(9) Uani 1.00 1 d . . .
O2 O 1.652(2) 0.708(1) 0.0485(12) 0.099(8) Uani 1.00 1 d . . .
O3 O 1.812(2) 0.6431(13) 0.0729(11) 0.096(9) Uani 1.00 1 d . . .
O4 O 1.664(2) 0.9598(11) -0.1265(12) 0.096(8) Uani 1.00 1 d . . .
O5 O 1.669(2) 0.8627(11) -0.0386(11) 0.084(7) Uani 1.00 1 d . . .
O6 O 1.817(2) 0.8754(13) -0.1136(11) 0.093(8) Uani 1.00 1 d . . .
O7 O 2.194(2) 0.718(2) -0.0765(12) 0.105(10) Uani 1.00 1 d . . .
O8 O 2.019(2) 0.7812(12) -0.0966(9) 0.071(7) Uani 1.00 1 d . . .
O9 O 2.025(2) 0.6965(11) -0.0053(8) 0.070(7) Uani 1.00 1 d . . .
O10 O 1.895(3) 0.843(2) 0.1116(13) 0.15(1) Uani 1.00 1 d . . .
O11 O 1.800(3) 0.779(2) 0.0853(11) 0.16(1) Uani 1.00 1 d . . .
O12 O 1.925(2) 0.838(2) 0.013(2) 0.108(11) Uani 1.00 1 d . . .
O13 O 1.746(2) 0.6584(11) -0.1366(9) 0.077(7) Uani 1.00 1 d . . .
O14 O 1.718(2) 0.751(1) -0.1022(12) 0.098(10) Uani 1.00 1 d . . .
O15 O 1.855(2) 0.6650(12) -0.0704(11) 0.090(9) Uani 1.00 1 d . . .
N1 N 1.700(3) 0.6516(13) 0.0867(11) 0.065(8) Uani 1.00 1 d . . .
N2 N 1.715(3) 0.903(1) -0.095(1) 0.074(9) Uani 1.00 1 d . . .
N3 N 2.084(2) 0.731(1) -0.0609(12) 0.063(9) Uani 1.00 1 d . . .
N4 N 1.872(3) 0.822(2) 0.0708(13) 0.079(10) Uani 1.00 1 d . . .
N5 N 1.769(3) 0.691(1) -0.1034(11) 0.063(8) Uani 1.00 1 d . . .
C1 C 0.385(3) -0.149(2) 0.8663(11) 0.062(9) Uani 1.00 1 d . . .
C2 C 0.433(2) -0.090(2) 0.8616(12) 0.061(9) Uani 1.00 1 d . . .
C3 C 0.393(2) -0.0623(11) 0.7438(10) 0.035(6) Uani 1.00 1 d . . .
C4 C 0.382(2) -0.0330(11) 0.6811(9) 0.030(6) Uani 1.00 1 d . . .
C5 C 0.336(2) -0.0099(11) 0.5661(9) 0.025(6) Uani 1.00 1 d . . .
C6 C 0.382(2) 0.0514(10) 0.5599(9) 0.025(6) Uani 1.00 1 d . . .
C7 C 0.339(2) 0.0732(10) 0.4440(10) 0.029(6) Uani 1.00 1 d . . .
C8 C 0.325(2) 0.1017(11) 0.3796(10) 0.029(6) Uani 1.00 1 d . . .
C9 C 0.276(2) 0.124(1) 0.2649(10) 0.046(7) Uani 1.00 1 d . . .
C10 C 0.322(2) 0.1840(13) 0.2597(9) 0.041(7) Uani 1.00 1 d . . .
C11 C 0.800(2) 0.0959(13) 0.8025(11) 0.048(7) Uani 1.00 1 d . . .
C12 C 0.843(2) 0.158(2) 0.7944(11) 0.053(8) Uani 1.00 1 d . . .
C13 C 0.790(2) 0.1727(12) 0.6823(10) 0.033(6) Uani 1.00 1 d . . .
C14 C 0.773(2) 0.2011(10) 0.6193(10) 0.030(6) Uani 1.00 1 d . . .
C15 C 0.725(2) 0.2207(11) 0.5043(9) 0.026(6) Uani 1.00 1 d . . .
C16 C 0.771(2) 0.2820(10) 0.4971(10) 0.028(6) Uani 1.00 1 d . . .
C17 C 0.725(2) 0.3017(11) 0.3824(9) 0.028(6) Uani 1.00 1 d . . .
C18 C 0.707(2) 0.3304(11) 0.3194(10) 0.033(6) Uani 1.00 1 d . . .
C19 C 0.665(2) 0.348(2) 0.2057(11) 0.050(8) Uani 1.00 1 d . . .
C20 C 0.707(3) 0.4095(13) 0.1987(11) 0.054(8) Uani 1.00 1 d . . .
C21 C 1.080(2) -0.032(1) 0.8376(11) 0.052(8) Uani 1.00 1 d . . .
C22 C 1.126(3) 0.026(1) 0.8330(12) 0.055(9) Uani 1.00 1 d . . .
C23 C 1.091(2) 0.0513(11) 0.7166(9) 0.028(6) Uani 1.00 1 d . . .
C24 C 1.076(2) 0.0817(10) 0.6525(9) 0.028(6) Uani 1.00 1 d . . .
C25 C 1.030(2) 0.1041(11) 0.5379(9) 0.027(6) Uani 1.00 1 d . . .
C26 C 1.078(2) 0.1650(10) 0.5316(9) 0.023(5) Uani 1.00 1 d . . .
C27 C 1.034(2) 0.1863(10) 0.4162(9) 0.024(6) Uani 1.00 1 d . . .
C28 C 1.016(2) 0.2161(10) 0.3528(9) 0.028(6) Uani 1.00 1 d . . .
C29 C 0.963(2) 0.237(1) 0.2391(10) 0.044(7) Uani 1.00 1 d . . .
C30 C 1.002(2) 0.2972(13) 0.2331(10) 0.043(7) Uani 1.00 1 d . . .
C31 C 1.182(2) 0.3177(13) 0.7457(9) 0.041(7) Uani 1.00 1 d . . .
C32 C 1.225(2) 0.377(1) 0.7381(10) 0.041(7) Uani 1.00 1 d . . .
C33 C 1.174(2) 0.3978(11) 0.6241(9) 0.029(6) Uani 1.00 1 d . . .
C34 C 1.161(2) 0.4243(11) 0.5605(9) 0.026(6) Uani 1.00 1 d . . .
C35 C 1.115(2) 0.4432(10) 0.4459(10) 0.029(6) Uani 1.00 1 d . . .
C36 C 1.161(2) 0.5053(11) 0.4376(9) 0.026(6) Uani 1.00 1 d . . .
C37 C 1.114(2) 0.5236(11) 0.3252(9) 0.027(6) Uani 1.00 1 d . . .
C38 C 1.100(2) 0.5504(12) 0.2614(10) 0.035(6) Uani 1.00 1 d . . .
C39 C 1.049(3) 0.570(2) 0.1485(12) 0.067(10) Uani 1.00 1 d . . .
C40 C 1.092(3) 0.631(2) 0.1411(12) 0.073(10) Uani 1.00 1 d . . .
C41 C 1.480(3) 0.205(1) 0.7774(12) 0.057(8) Uani 1.00 1 d . . .
C42 C 1.523(3) 0.266(2) 0.7706(11) 0.057(9) Uani 1.00 1 d . . .
C43 C 1.481(2) 0.2823(10) 0.6564(9) 0.026(6) Uani 1.00 1 d . . .
C44 C 1.465(2) 0.3102(11) 0.5934(10) 0.033(6) Uani 1.00 1 d . . .
C45 C 1.419(2) 0.3293(11) 0.4771(10) 0.027(6) Uani 1.00 1 d . . .
C46 C 1.465(2) 0.3909(10) 0.4705(9) 0.025(5) Uani 1.00 1 d . . .
C47 C 1.416(2) 0.4103(10) 0.3562(9) 0.026(6) Uani 1.00 1 d . . .
C48 C 1.403(2) 0.4383(11) 0.2929(10) 0.028(6) Uani 1.00 1 d . . .
C49 C 1.364(2) 0.4577(13) 0.1759(11) 0.048(8) Uani 1.00 1 d . . .
C50 C 1.412(2) 0.518(1) 0.1690(9) 0.047(8) Uani 1.00 1 d . . .
H1 H 0.3671 -0.1855 0.9073 0.0515 Uiso 1.00 1 c . . .
H2 H 0.4551 -0.0828 0.8986 0.0675 Uiso 1.00 1 c . . .
H3 H 0.2613 0.1143 0.2276 0.0509 Uiso 1.00 1 c . . .
H4 H 0.3282 0.2240 0.2175 0.0385 Uiso 1.00 1 c . . .
H5 H 0.7966 0.0585 0.8435 0.0506 Uiso 1.00 1 c . . .
H6 H 0.8710 0.1700 0.8294 0.0399 Uiso 1.00 1 c . . .
H7 H 0.6427 0.3396 0.1701 0.0563 Uiso 1.00 1 c . . .
H8 H 0.7144 0.4484 0.1597 0.0531 Uiso 1.00 1 c . . .
H9 H 1.0676 -0.0689 0.8752 0.0485 Uiso 1.00 1 c . . .
H10 H 1.1415 0.0334 0.8701 0.0543 Uiso 1.00 1 c . . .
H11 H 0.9347 0.2295 0.2038 0.0473 Uiso 1.00 1 c . . .
H12 H 1.0088 0.3337 0.1936 0.0499 Uiso 1.00 1 c . . .
H13 H 1.1737 0.2805 0.7875 0.0557 Uiso 1.00 1 c . . .
H14 H 1.2425 0.3920 0.7737 0.0505 Uiso 1.00 1 c . . .
H15 H 1.0351 0.5619 0.1112 0.0719 Uiso 1.00 1 c . . .
H16 H 1.1082 0.6685 0.0994 0.0666 Uiso 1.00 1 c . . .
H17 H 1.4716 0.1657 0.8197 0.0633 Uiso 1.00 1 c . . .
H18 H 1.5455 0.2771 0.8057 0.0596 Uiso 1.00 1 c . . .
H19 H 1.3494 0.4498 0.1386 0.0453 Uiso 1.00 1 c . . .
H20 H 1.4216 0.5600 0.1297 0.0448 Uiso 1.00 1 c . . .

loop_
_atom_site_aniso_label
_atom_site_aniso_U_11
_atom_site_aniso_U_22
_atom_site_aniso_U_33
_atom_site_aniso_U_12
_atom_site_aniso_U_13
_atom_site_aniso_U_23
Ho1 0.0508(7) 0.0463(7) 0.0286(5) -0.0182(5) -0.0069(5) -0.0067(5)
S1 0.064(4) 0.037(3) 0.030(3) -0.011(3) -0.008(3) -0.005(3)
S2 0.051(4) 0.052(4) 0.038(3) -0.010(3) -0.014(3) -0.020(3)
S3 0.054(4) 0.027(3) 0.028(3) -0.013(3) -0.011(3) -0.007(2)
S4 0.047(4) 0.029(3) 0.030(3) -0.011(3) -0.012(3) -0.009(2)
S5 0.039(3) 0.027(3) 0.027(3) -0.011(3) -0.010(2) -0.008(2)
S6 0.039(3) 0.026(3) 0.028(3) -0.011(3) -0.009(2) -0.008(2)
S7 0.047(4) 0.036(3) 0.035(3) -0.011(3) -0.014(3) -0.015(3)
S8 0.046(4) 0.032(3) 0.031(3) -0.012(3) -0.008(3) -0.004(2)
S9 0.047(4) 0.031(3) 0.033(3) -0.011(3) -0.008(3) -0.005(3)
S10 0.054(4) 0.037(3) 0.034(3) -0.012(3) -0.014(3) -0.011(3)
S11 0.042(3) 0.026(3) 0.031(3) -0.014(3) -0.011(3) -0.006(2)
S12 0.043(4) 0.027(3) 0.029(3) -0.013(3) -0.011(2) -0.009(2)
S13 0.043(3) 0.027(3) 0.029(3) -0.014(3) -0.010(2) -0.009(2)
S14 0.041(3) 0.027(3) 0.028(3) -0.015(3) -0.008(2) -0.006(2)
S15 0.047(4) 0.037(3) 0.036(3) -0.009(3) -0.013(3) -0.016(3)
S16 0.049(4) 0.033(3) 0.035(3) -0.013(3) -0.007(3) -0.007(3)
S17 0.058(4) 0.035(3) 0.030(3) -0.014(3) -0.011(3) -0.006(3)
S18 0.051(4) 0.041(3) 0.035(3) -0.010(3) -0.016(3) -0.016(3)
S19 0.045(4) 0.026(3) 0.029(3) -0.014(3) -0.011(2) -0.006(2)
S20 0.041(3) 0.028(3) 0.029(3) -0.014(3) -0.010(2) -0.010(2)
S21 0.043(3) 0.026(3) 0.028(3) -0.013(3) -0.009(2) -0.008(2)
S22 0.040(3) 0.029(3) 0.028(3) -0.014(3) -0.009(2) -0.007(2)
S23 0.049(4) 0.035(3) 0.039(3) -0.011(3) -0.014(3) -0.017(3)
S24 0.047(4) 0.030(3) 0.032(3) -0.010(3) -0.007(3) -0.006(2)
S25 0.045(4) 0.032(3) 0.032(3) -0.010(3) -0.005(3) -0.005(2)
S26 0.045(4) 0.038(3) 0.035(3) -0.010(3) -0.013(3) -0.015(3)
S27 0.039(3) 0.025(3) 0.027(3) -0.010(3) -0.008(2) -0.007(2)
S28 0.037(3) 0.027(3) 0.026(3) -0.010(2) -0.009(2) -0.009(2)
S29 0.044(4) 0.031(3) 0.028(3) -0.015(3) -0.009(2) -0.009(2)
S30 0.048(4) 0.027(3) 0.026(3) -0.015(3) -0.008(2) -0.006(2)
S31 0.055(4) 0.048(4) 0.040(3) -0.009(3) -0.020(3) -0.019(3)
S32 0.060(4) 0.037(3) 0.034(3) -0.011(3) -0.013(3) -0.002(3)
S33 0.052(4) 0.036(3) 0.034(3) -0.013(3) -0.008(3) -0.007(3)
S34 0.053(4) 0.044(4) 0.038(3) -0.011(3) -0.014(3) -0.019(3)
S35 0.041(3) 0.028(3) 0.028(3) -0.013(3) -0.006(2) -0.007(2)
S36 0.042(3) 0.027(3) 0.028(3) -0.013(3) -0.006(2) -0.009(2)
S37 0.043(3) 0.031(3) 0.025(3) -0.014(3) -0.008(2) -0.010(2)
S38 0.039(3) 0.030(3) 0.026(3) -0.015(3) -0.006(2) -0.008(2)
S39 0.045(4) 0.037(3) 0.036(3) -0.010(3) -0.012(3) -0.013(3)
S40 0.052(4) 0.032(3) 0.029(3) -0.013(3) -0.008(3) -0.008(2)
O1 0.12(2) 0.12(2) 0.050(12) -0.08(2) 0.006(12) 0.007(13)
O2 0.06(1) 0.11(2) 0.10(2) -0.028(13) -0.017(13) 0.01(2)
O3 0.07(2) 0.10(2) 0.08(2) -0.02(1) -0.016(13) 0.013(13)
O4 0.11(2) 0.048(13) 0.12(2) -0.023(12) -0.07(2) 0.022(13)
O5 0.07(2) 0.059(13) 0.09(2) 0.001(11) 0.013(12) -0.012(12)
O6 0.07(2) 0.10(2) 0.08(2) -0.03(1) -0.013(13) 0.024(13)
O7 0.06(2) 0.15(2) 0.09(2) -0.01(2) 0.001(13) -0.04(2)
O8 0.08(2) 0.08(2) 0.049(11) -0.011(12) -0.011(11) -0.020(11)
O9 0.08(1) 0.10(2) 0.029(10) -0.017(12) -0.004(9) -0.014(10)
O10 0.28(4) 0.13(2) 0.10(2) -0.09(3) -0.04(2) -0.06(2)
O11 0.26(4) 0.19(3) 0.046(13) -0.17(3) 0.01(2) -0.03(2)
O12 0.10(2) 0.13(2) 0.13(2) -0.05(2) -0.01(2) -0.08(2)
O13 0.12(2) 0.08(1) 0.062(12) -0.042(13) -0.024(12) -0.031(11)
O14 0.13(2) 0.09(2) 0.11(2) 0.03(2) -0.08(2) -0.05(2)
O15 0.12(2) 0.07(1) 0.11(2) 0.016(13) -0.07(2) -0.043(13)
N1 0.09(2) 0.06(2) 0.045(13) -0.03(2) -0.03(1) 0.009(12)
N2 0.07(2) 0.06(2) 0.08(2) -0.03(2) -0.02(2) 0.01(2)
N3 0.07(2) 0.08(2) 0.06(2) -0.01(2) -0.02(2) -0.04(1)
N4 0.14(3) 0.08(2) 0.04(1) -0.05(2) -0.02(2) -0.02(1)
N5 0.09(2) 0.05(2) 0.05(1) -0.02(1) -0.01(1) -0.006(12)
C1 0.09(2) 0.06(2) 0.028(13) -0.02(2) -0.02(1) 0.008(12)
C2 0.07(2) 0.10(2) 0.04(1) -0.02(2) -0.020(13) -0.03(1)
C3 0.04(1) 0.031(12) 0.036(12) -0.007(10) -0.008(10) -0.010(10)
C4 0.04(1) 0.032(12) 0.018(10) -0.011(10) -0.001(9) -0.008(9)
C5 0.035(13) 0.028(11) 0.020(10) -0.010(10) -0.008(9) -0.011(9)
C6 0.032(12) 0.023(11) 0.025(10) -0.002(9) -0.009(9) -0.016(9)
C7 0.028(12) 0.021(11) 0.037(12) -0.003(9) -0.007(10) -0.009(9)
C8 0.035(13) 0.022(11) 0.032(11) 0.000(10) -0.007(10) -0.012(9)
C9 0.05(2) 0.06(2) 0.025(12) -0.009(13) -0.009(11) -0.009(11)
C10 0.05(2) 0.06(2) 0.014(10) -0.007(12) -0.011(10) 0.004(10)
C11 0.05(2) 0.05(2) 0.033(13) -0.011(13) -0.010(11) 0.001(11)
C12 0.07(2) 0.07(2) 0.038(13) -0.02(2) -0.021(13) -0.024(13)
C13 0.038(13) 0.035(12) 0.024(11) -0.004(10) -0.002(9) -0.009(10)
C14 0.036(13) 0.013(10) 0.036(12) -0.007(9) 0.001(10) -0.007(9)
C15 0.021(11) 0.030(12) 0.029(11) -0.005(9) 0.001(9) -0.015(9)
C16 0.032(12) 0.020(11) 0.033(11) -0.006(9) -0.001(9) -0.010(9)
C17 0.030(12) 0.025(11) 0.028(11) -0.005(10) -0.009(9) -0.007(9)
C18 0.039(13) 0.020(11) 0.036(12) -0.011(10) 0.002(10) -0.008(9)
C19 0.06(2) 0.07(2) 0.04(1) -0.01(1) -0.018(12) -0.030(13)
C20 0.08(2) 0.04(2) 0.034(13) -0.01(1) -0.014(13) -0.003(11)
C21 0.07(2) 0.05(2) 0.033(13) -0.01(1) -0.003(12) -0.009(12)
C22 0.08(2) 0.05(2) 0.04(1) -0.01(2) -0.016(13) -0.016(12)
C23 0.033(13) 0.024(11) 0.029(11) -0.002(10) -0.006(9) -0.011(9)
C24 0.037(13) 0.021(11) 0.029(11) -0.011(10) -0.008(9) -0.008(9)
C25 0.031(12) 0.033(12) 0.026(11) 0.001(10) -0.012(9) -0.018(9)
C26 0.031(12) 0.019(10) 0.026(10) -0.010(9) -0.009(9) -0.010(8)
C27 0.032(12) 0.018(11) 0.030(11) -0.010(9) -0.003(9) -0.015(9)
C28 0.035(13) 0.020(11) 0.028(11) -0.010(10) -0.002(9) -0.006(9)
C29 0.05(2) 0.06(2) 0.028(12) -0.004(13) -0.009(11) -0.013(11)
C30 0.05(2) 0.04(2) 0.028(12) -0.003(12) -0.009(11) -0.005(11)
C31 0.05(2) 0.05(2) 0.014(10) -0.006(12) 0.003(10) 0.002(10)
C32 0.05(2) 0.06(2) 0.024(11) -0.003(13) -0.014(10) -0.015(11)
C33 0.036(13) 0.029(12) 0.025(11) -0.010(10) -0.002(9) -0.010(9)
C34 0.029(12) 0.031(12) 0.023(10) -0.015(10) -0.005(9) -0.010(9)
C35 0.039(13) 0.020(11) 0.031(11) -0.006(10) -0.008(10) -0.011(9)
C36 0.025(12) 0.035(12) 0.026(11) 0.005(10) -0.018(9) -0.016(9)
C37 0.036(13) 0.024(11) 0.022(10) -0.011(10) -0.010(9) -0.004(9)
C38 0.037(13) 0.034(13) 0.037(13) -0.013(11) -0.002(10) -0.016(10)
C39 0.09(2) 0.09(2) 0.03(1) -0.02(2) -0.03(1) -0.01(1)
C40 0.11(3) 0.08(2) 0.026(13) -0.02(2) -0.03(2) 0.011(13)
C41 0.08(2) 0.05(2) 0.034(13) -0.02(2) -0.013(13) 0.002(12)
C42 0.07(2) 0.07(2) 0.031(13) -0.01(2) -0.015(13) -0.012(13)
C43 0.034(12) 0.024(11) 0.023(10) -0.006(10) -0.010(9) -0.005(9)
C44 0.04(1) 0.033(13) 0.030(11) -0.017(11) 0.003(10) -0.014(10)
C45 0.021(11) 0.029(12) 0.032(11) -0.004(9) -0.008(9) -0.007(9)
C46 0.032(12) 0.019(11) 0.019(10) -0.009(9) -0.003(9) 0.002(8)
C47 0.029(12) 0.021(11) 0.030(11) -0.010(9) 0.001(9) -0.011(9)
C48 0.030(12) 0.027(11) 0.031(11) -0.005(10) -0.003(9) -0.014(9)
C49 0.07(2) 0.05(2) 0.030(12) -0.01(1) -0.012(12) -0.014(11)
C50 0.06(2) 0.07(2) 0.013(10) -0.02(1) -0.013(10) -0.006(11)

loop_
_atom_type_symbol
_atom_type_description
_atom_type_scat_dispersion_real
_atom_type_scat_dispersion_imag
_atom_type_scat_source
C C 0.006 0.003
;
International Tables for Crystallography
(1992, Vol. C, Tables 4.2.6.8 and 6.1.1.4)
;
H H 0.000 0.000
;
International Tables for Crystallography
(1992, Vol. C, Table 6.1.1.4)
;
Ho Ho -0.259 4.958
;
International Tables for Crystallography
(1992, Vol. C, Tables 4.2.6.8 and 6.1.1.4)
;
N N 0.011 0.006
;
International Tables for Crystallography
(1992, Vol. C, Tables 4.2.6.8 and 6.1.1.4)
;
O O 0.017 0.010
;
International Tables for Crystallography
(1992, Vol. C, Tables 4.2.6.8 and 6.1.1.4)
;
S S 0.148 0.159
;
International Tables for Crystallography
(1992, Vol. C, Tables 4.2.6.8 and 6.1.1.4)
;

loop_
_geom_angle_atom_site_label_1
_geom_angle_site_symmetry_1
_geom_angle_atom_site_label_2
_geom_angle_site_symmetry_2
_geom_angle_atom_site_label_3
_geom_angle_site_symmetry_3
_geom_angle
_geom_angle_publ_flag
C1 . S1 . C3 . 96.0(11) yes
C2 . S2 . C3 . 95.3(11) yes
C4 . S3 . C5 . 94.5(9) yes
C4 . S4 . C6 . 93.9(9) yes
C5 . S5 . C7 . 94.6(9) yes
C6 . S6 . C7 . 94.1(9) yes
C8 . S7 . C9 . 94.9(11) yes
C8 . S8 . C10 . 94.4(10) yes
C11 . S9 . C13 . 94.6(10) yes
C12 . S10 . C13 . 94.6(10) yes
C14 . S11 . C15 . 94.4(9) yes
C14 . S12 . C16 . 94.1(9) yes
C15 . S13 . C17 . 94.0(9) yes
C16 . S14 . C17 . 94.5(9) yes
C18 . S15 . C19 . 95.1(10) yes
C18 . S16 . C20 . 93.8(11) yes
C21 . S17 . C23 . 94.4(11) yes
C22 . S18 . C23 . 94.0(11) yes
C24 . S19 . C25 . 94.1(9) yes
C24 . S20 . C26 . 94.0(9) yes
C25 . S21 . C27 . 94.0(9) yes
C26 . S22 . C27 . 94.1(8) yes
C28 . S23 . C29 . 94.4(10) yes
C28 . S24 . C30 . 94.5(10) yes
C31 . S25 . C33 . 94.9(10) yes
C32 . S26 . C33 . 94.3(10) yes
C34 . S27 . C35 . 93.9(9) yes
C34 . S28 . C36 . 94.6(9) yes
C35 . S29 . C37 . 93.2(9) yes
C36 . S30 . C37 . 93.8(9) yes
C38 . S31 . C39 . 95.1(12) yes
C38 . S32 . C40 . 94.9(12) yes
C41 . S33 . C43 . 94.5(11) yes
C42 . S34 . C43 . 94.6(11) yes
C44 . S35 . C45 . 95.2(9) yes
C44 . S36 . C46 . 94.5(9) yes
C45 . S37 . C47 . 94.4(9) yes
C46 . S38 . C47 . 93.9(9) yes
C48 . S39 . C49 . 95.4(10) yes
C48 . S40 . C50 . 95.4(10) yes
O1 . N1 . O2 . 121.9(30) yes
O1 . N1 . O3 . 123.9(26) yes
O2 . N1 . O3 . 114.2(22) yes
O4 . N2 . O5 . 123.0(31) yes
O4 . N2 . O6 . 125.0(28) yes
O5 . N2 . O6 . 112.0(25) yes
O7 . N3 . O8 . 124.3(27) yes
O7 . N3 . O9 . 123.7(26) yes
O8 . N3 . O9 . 111.9(24) yes
O10 . N4 . O11 . 121.8(30) yes
O10 . N4 . O12 . 123.5(32) yes
O11 . N4 . O12 . 114.5(25) yes
O13 . N5 . O14 . 123.2(27) yes
O13 . N5 . O15 . 121.4(27) yes
O14 . N5 . O15 . 115.3(24) yes
S1 . C1 . C2 . 116.4(18) yes
S2 . C2 . C1 . 119.2(18) yes
S1 . C3 . S2 . 113.1(11) yes
S1 . C3 . C4 . 122.4(17) yes
S2 . C3 . C4 . 124.5(16) yes
S3 . C4 . S4 . 115.1(10) yes
S3 . C4 . C3 . 121.6(16) yes
S4 . C4 . C3 . 123.3(16) yes
S3 . C5 . S5 . 123.7(11) yes
S3 . C5 . C6 . 118.6(14) yes
S5 . C5 . C6 . 117.7(14) yes
S4 . C6 . S6 . 123.5(11) yes
S4 . C6 . C5 . 117.9(14) yes
S6 . C6 . C5 . 118.6(14) yes
S5 . C7 . S6 . 115.1(11) yes
S5 . C7 . C8 . 121.9(15) yes
S6 . C7 . C8 . 123.0(15) yes
S7 . C8 . S8 . 115.2(11) yes
S7 . C8 . C7 . 122.5(15) yes
S8 . C8 . C7 . 122.3(15) yes
S7 . C9 . C10 . 116.2(16) yes
S8 . C10 . C9 . 119.2(16) yes
S9 . C11 . C12 . 119.3(17) yes
S10 . C12 . C11 . 116.8(17) yes
S9 . C13 . S10 . 114.6(11) yes
S9 . C13 . C14 . 124.9(16) yes
S10 . C13 . C14 . 120.5(16) yes
S11 . C14 . S12 . 115.1(11) yes
S11 . C14 . C13 . 122.4(15) yes
S12 . C14 . C13 . 122.5(16) yes
S11 . C15 . S13 . 123.7(11) yes
S11 . C15 . C16 . 117.6(15) yes
S13 . C15 . C16 . 118.7(15) yes
S12 . C16 . S14 . 123.2(11) yes
S12 . C16 . C15 . 118.7(15) yes
S14 . C16 . C15 . 118.1(15) yes
S13 . C17 . S14 . 114.8(10) yes
S13 . C17 . C18 . 122.2(15) yes
S14 . C17 . C18 . 122.8(15) yes
S15 . C18 . S16 . 114.4(12) yes
S15 . C18 . C17 . 123.1(15) yes
S16 . C18 . C17 . 122.4(16) yes
S15 . C19 . C20 . 118.0(17) yes
S16 . C20 . C19 . 118.6(18) yes
S17 . C21 . C22 . 117.7(18) yes
S18 . C22 . C21 . 119.1(19) yes
S17 . C23 . S18 . 114.8(11) yes
S17 . C23 . C24 . 121.5(15) yes
S18 . C23 . C24 . 123.6(15) yes
S19 . C24 . S20 . 115.2(10) yes
S19 . C24 . C23 . 121.7(15) yes
S20 . C24 . C23 . 123.0(15) yes
S19 . C25 . S21 . 123.2(11) yes
S19 . C25 . C26 . 118.5(14) yes
S21 . C25 . C26 . 118.3(15) yes
S20 . C26 . S22 . 124.1(10) yes
S20 . C26 . C25 . 118.1(14) yes
S22 . C26 . C25 . 117.8(14) yes
S21 . C27 . S22 . 115.8(10) yes
S21 . C27 . C28 . 121.8(14) yes
S22 . C27 . C28 . 122.4(14) yes
S23 . C28 . S24 . 114.5(11) yes
S23 . C28 . C27 . 121.4(14) yes
S24 . C28 . C27 . 124.1(15) yes
S23 . C29 . C30 . 117.4(17) yes
S24 . C30 . C29 . 119.1(17) yes
S25 . C31 . C32 . 118.3(16) yes
S26 . C32 . C31 . 118.4(16) yes
S25 . C33 . S26 . 114.1(11) yes
S25 . C33 . C34 . 123.2(15) yes
S26 . C33 . C34 . 122.7(15) yes
S27 . C34 . S28 . 115.6(10) yes
S27 . C34 . C33 . 122.3(15) yes
S28 . C34 . C33 . 122.1(14) yes
S27 . C35 . S29 . 123.3(11) yes
S27 . C35 . C36 . 118.6(15) yes
S29 . C35 . C36 . 118.1(15) yes
S28 . C36 . S30 . 124.1(12) yes
S28 . C36 . C35 . 117.3(15) yes
S30 . C36 . C35 . 118.6(14) yes
S29 . C37 . S30 . 116.3(10) yes
S29 . C37 . C38 . 121.3(15) yes
S30 . C37 . C38 . 122.5(15) yes
S31 . C38 . S32 . 113.8(12) yes
S31 . C38 . C37 . 123.3(16) yes
S32 . C38 . C37 . 122.9(16) yes
S31 . C39 . C40 . 117.8(19) yes
S32 . C40 . C39 . 118.3(19) yes
S33 . C41 . C42 . 118.9(18) yes
S34 . C42 . C41 . 117.0(19) yes
S33 . C43 . S34 . 115.0(10) yes
S33 . C43 . C44 . 123.3(15) yes
S34 . C43 . C44 . 121.7(15) yes
S35 . C44 . S36 . 114.1(11) yes
S35 . C44 . C43 . 122.8(15) yes
S36 . C44 . C43 . 123.0(15) yes
S35 . C45 . S37 . 124.2(11) yes
S35 . C45 . C46 . 117.0(15) yes
S37 . C45 . C46 . 118.8(14) yes
S36 . C46 . S38 . 123.3(11) yes
S36 . C46 . C45 . 119.2(14) yes
S38 . C46 . C45 . 117.5(15) yes
S37 . C47 . S38 . 115.3(11) yes
S37 . C47 . C48 . 123.1(15) yes
S38 . C47 . C48 . 121.6(14) yes
S39 . C48 . S40 . 113.8(11) yes
S39 . C48 . C47 . 123.3(15) yes
S40 . C48 . C47 . 122.9(15) yes
S39 . C49 . C50 . 117.7(17) yes
S40 . C50 . C49 . 117.5(16) yes
O2 . Ho1 . O3 . 51.0(7) yes
O5 . Ho1 . O6 . 50.6(8) yes
O8 . Ho1 . O9 . 51.0(6) yes
O11 . Ho1 . O12 . 49.7(8) yes
O14 . Ho1 . O15 . 51.0(6) yes
Ho1 . O2 . N1 . 99.3(17) yes
Ho1 . O3 . N1 . 95.5(15) yes
Ho1 . O5 . N2 . 98.6(18) yes
Ho1 . O6 . N2 . 98.7(16) yes
Ho1 . O8 . N3 . 97.9(16) yes
Ho1 . O9 . N3 . 99.2(16) yes
Ho1 . O11 . N4 . 98.6(18) yes
Ho1 . O12 . N4 . 97.2(18) yes
Ho1 . O14 . N5 . 96.0(16) yes
Ho1 . O15 . N5 . 97.7(16) yes

loop_
_geom_bond_atom_site_label_1
_geom_bond_site_symmetry_1
_geom_bond_atom_site_label_2
_geom_bond_site_symmetry_2
_geom_bond_distance
_geom_bond_publ_flag
Ho1 . O2 . 2.40(2) yes
Ho1 . O3 . 2.47(2) yes
Ho1 . O5 . 2.42(2) yes
Ho1 . O6 . 2.42(2) yes
Ho1 . O8 . 2.44(2) yes
Ho1 . O9 . 2.41(2) yes
Ho1 . O11 . 2.42(2) yes
Ho1 . O12 . 2.44(2) yes
Ho1 . O14 . 2.49(2) yes
Ho1 . O15 . 2.42(2) yes
S1 . C1 . 1.73(3) yes
S1 . C3 . 1.76(2) yes
S2 . C2 . 1.71(3) yes
S2 . C3 . 1.76(2) yes
S3 . C4 . 1.76(2) yes
S3 . C5 . 1.721(18) yes
S4 . C4 . 1.776(19) yes
S4 . C6 . 1.739(18) yes
S5 . C5 . 1.737(18) yes
S5 . C7 . 1.766(19) yes
S6 . C6 . 1.735(19) yes
S6 . C7 . 1.77(2) yes
S7 . C8 . 1.74(2) yes
S7 . C9 . 1.74(2) yes
S8 . C8 . 1.740(19) yes
S8 . C10 . 1.72(2) yes
S9 . C11 . 1.71(2) yes
S9 . C13 . 1.73(2) yes
S10 . C12 . 1.72(2) yes
S10 . C13 . 1.77(2) yes
S11 . C14 . 1.77(2) yes
S11 . C15 . 1.746(19) yes
S12 . C14 . 1.774(18) yes
S12 . C16 . 1.74(2) yes
S13 . C15 . 1.726(19) yes
S13 . C17 . 1.780(19) yes
S14 . C16 . 1.728(19) yes
S14 . C17 . 1.765(19) yes
S15 . C18 . 1.74(2) yes
S15 . C19 . 1.69(2) yes
S16 . C18 . 1.754(19) yes
S16 . C20 . 1.72(2) yes
S17 . C21 . 1.73(2) yes
S17 . C23 . 1.747(19) yes
S18 . C22 . 1.72(2) yes
S18 . C23 . 1.74(2) yes
S19 . C24 . 1.767(19) yes
S19 . C25 . 1.717(19) yes
S20 . C24 . 1.769(19) yes
S20 . C26 . 1.724(18) yes
S21 . C25 . 1.737(18) yes
S21 . C27 . 1.768(18) yes
S22 . C26 . 1.743(18) yes
S22 . C27 . 1.762(18) yes
S23 . C28 . 1.757(19) yes
S23 . C29 . 1.74(2) yes
S24 . C28 . 1.733(18) yes
S24 . C30 . 1.73(2) yes
S25 . C31 . 1.73(2) yes
S25 . C33 . 1.749(19) yes
S26 . C32 . 1.75(2) yes
S26 . C33 . 1.755(19) yes
S27 . C34 . 1.767(18) yes
S27 . C35 . 1.750(19) yes
S28 . C34 . 1.768(18) yes
S28 . C36 . 1.745(17) yes
S29 . C35 . 1.724(19) yes
S29 . C37 . 1.769(18) yes
S30 . C36 . 1.712(19) yes
S30 . C37 . 1.748(19) yes
S31 . C38 . 1.75(2) yes
S31 . C39 . 1.70(3) yes
S32 . C38 . 1.75(2) yes
S32 . C40 . 1.70(3) yes
S33 . C41 . 1.71(3) yes
S33 . C43 . 1.737(19) yes
S34 . C42 . 1.73(2) yes
S34 . C43 . 1.749(19) yes
S35 . C44 . 1.78(2) yes
S35 . C45 . 1.743(19) yes
S36 . C44 . 1.78(2) yes
S36 . C46 . 1.733(19) yes
S37 . C45 . 1.718(19) yes
S37 . C47 . 1.757(18) yes
S38 . C46 . 1.738(17) yes
S38 . C47 . 1.776(19) yes
S39 . C48 . 1.76(2) yes
S39 . C49 . 1.73(2) yes
S40 . C48 . 1.756(19) yes
S40 . C50 . 1.74(2) yes
O1 . N1 . 1.21(3) yes
O2 . N1 . 1.24(3) yes
O3 . N1 . 1.25(3) yes
O4 . N2 . 1.20(3) yes
O5 . N2 . 1.26(3) yes
O6 . N2 . 1.24(3) yes
O7 . N3 . 1.24(3) yes
O8 . N3 . 1.26(3) yes
O9 . N3 . 1.27(3) yes
O10 . N4 . 1.21(3) yes
O11 . N4 . 1.21(3) yes
O12 . N4 . 1.22(3) yes
O13 . N5 . 1.22(3) yes
O14 . N5 . 1.22(3) yes
O15 . N5 . 1.27(3) yes
C1 . C2 . 1.34(4) yes
C3 . C4 . 1.31(3) yes
C5 . C6 . 1.35(3) yes
C7 . C8 . 1.35(3) yes
C9 . C10 . 1.33(3) yes
C11 . C12 . 1.33(3) yes
C13 . C14 . 1.34(3) yes
C15 . C16 . 1.35(3) yes
C17 . C18 . 1.34(3) yes
C19 . C20 . 1.32(3) yes
C21 . C22 . 1.30(3) yes
C23 . C24 . 1.35(3) yes
C25 . C26 . 1.35(2) yes
C27 . C28 . 1.35(3) yes
C29 . C30 . 1.29(3) yes
C31 . C32 . 1.29(3) yes
C33 . C34 . 1.33(3) yes
C35 . C36 . 1.35(3) yes
C37 . C38 . 1.34(3) yes
C39 . C40 . 1.33(4) yes
C41 . C42 . 1.33(3) yes
C43 . C44 . 1.33(3) yes
C45 . C46 . 1.35(3) yes
C47 . C48 . 1.33(3) yes
C49 . C50 . 1.34(3) yes
